data_4126858
loop_
_publ_author_name
'Zhang, Bin'
'Baker, Peter J.'
'Zhang, Yan'
'Wang, Dongwei'
'Wang, Zheming'
'Su, Shaokui'
'Zhu, Daoben'
'Pratt, Francis L.'

_publ_section_title
;
 A Quantum Spin Liquid from a Three-Dimensional Copper-Oxalate-Framework.
;
_journal_name_full 'Journal of the American Chemical Society'
_journal_paper_doi 10.1021/jacs.7b11179
_journal_year 2017
_chemical_formula_sum 'C18 H32 Cu2 N2 O12'
_chemical_formula_weight 595.53
_space_group_crystal_system monoclinic
_space_group_IT_number 14
_space_group_name_Hall '-P 2ybc'
_space_group_name_H-M_alt 'P 1 21/c 1'
_symmetry_space_group_name_Hall '-P 2ybc'
_symmetry_space_group_name_H-M 'P 1 21/c 1'
_atom_sites_solution_hydrogens geom
_audit_creation_method SHELXL-2014/7
_cell_angle_alpha 90
_cell_angle_beta 107.9010(10)
_cell_angle_gamma 90
_cell_formula_units_Z 4
_cell_length_a 8.82940(10)
_cell_length_b 33.7719(4)
_cell_length_c 8.80520(10)
_cell_measurement_temperature 293(2)
_cell_measurement_theta_max 27.485
_cell_measurement_theta_min 3.395
_cell_volume 2498.48(5)
_computing_cell_refinement 'HKL Scalepack (Otwinowski & Minor 1997)'
_computing_data_collection KappaCCD
_computing_data_reduction 'Denzo and Scalepak (Otwinowski & Minor, 1997)'
_computing_structure_refinement 'SHELXL-2014/7 (Sheldrick, 2014)'
_computing_structure_solution 'SHELXS-97 (Sheldrick, 1990)'
_diffrn_ambient_temperature 293(2)
_diffrn_measured_fraction_theta_full 0.993
_diffrn_measured_fraction_theta_max 0.987
_diffrn_measurement_device_type 'Nonius Kappa CCD'
_diffrn_measurement_method CCD
_diffrn_radiation_monochromator graphite
_diffrn_radiation_source 'fine-focus sealed tube'
_diffrn_radiation_type MoK\a
_diffrn_radiation_wavelength 0.71073
_diffrn_reflns_av_R_equivalents 0.0422
_diffrn_reflns_av_unetI/netI 0.0320
_diffrn_reflns_Laue_measured_fraction_full 0.993
_diffrn_reflns_Laue_measured_fraction_max 0.987
_diffrn_reflns_limit_h_max 11
_diffrn_reflns_limit_h_min -11
_diffrn_reflns_limit_k_max 43
_diffrn_reflns_limit_k_min -43
_diffrn_reflns_limit_l_max 11
_diffrn_reflns_limit_l_min -11
_diffrn_reflns_number 30048
_diffrn_reflns_point_group_measured_fraction_full 0.993
_diffrn_reflns_point_group_measured_fraction_max 0.987
_diffrn_reflns_theta_full 25.242
_diffrn_reflns_theta_max 27.513
_diffrn_reflns_theta_min 3.421
_exptl_absorpt_coefficient_mu 1.764
_exptl_absorpt_correction_T_max 0.683
_exptl_absorpt_correction_T_min 0.582
_exptl_absorpt_correction_type multi-scan
_exptl_absorpt_process_details
;
multi-scan from symmetry-related measurements 
 Sortav (Blessing 1995)
;
_exptl_crystal_colour blue
_exptl_crystal_density_diffrn 1.583
_exptl_crystal_description diamondiod
_exptl_crystal_F_000 1232
_exptl_crystal_size_max 0.480
_exptl_crystal_size_mid 0.350
_exptl_crystal_size_min 0.220
_refine_diff_density_max 0.340
_refine_diff_density_min -0.263
_refine_diff_density_rms 0.048
_refine_ls_extinction_coef 0.0037(5)
_refine_ls_extinction_expression Fc^*^=kFc[1+0.001xFc^2^\l^3^/sin(2\q)]^-1/4^
_refine_ls_extinction_method 'SHELXL-2014/7 (Sheldrick 2014'
_refine_ls_goodness_of_fit_ref 1.078
_refine_ls_hydrogen_treatment constr
_refine_ls_matrix_type full
_refine_ls_number_parameters 337
_refine_ls_number_reflns 5699
_refine_ls_number_restraints 0
_refine_ls_restrained_S_all 1.078
_refine_ls_R_factor_all 0.0592
_refine_ls_R_factor_gt 0.0324
_refine_ls_shift/su_max 0.001
_refine_ls_shift/su_mean 0.000
_refine_ls_structure_factor_coef Fsqd
_refine_ls_weighting_details 'w=1/[\s^2^(Fo^2^)+(0.0438P)^2^+0.3209P] where P=(Fo^2^+2Fc^2^)/3'
_refine_ls_weighting_scheme calc
_refine_ls_wR_factor_gt 0.0897
_refine_ls_wR_factor_ref 0.0968
_reflns_Friedel_coverage 0.000
_reflns_number_gt 3688
_reflns_number_total 5699
_reflns_threshold_expression 'I > 2\s(I)'
_cod_data_source_file CCDC1537590-293K.cif
_cod_data_source_block 293K
_cod_database_code 4126858
_shelx_shelxl_version_number 2014/7
_shelx_space_group_comment
;
The symmetry employed for this shelxl refinement is uniquely defined
by the following loop, which should always be used as a source of
symmetry information in preference to the above space-group names.
They are only intended as comments.
;
_shelx_estimated_absorpt_t_min 0.485
_shelx_estimated_absorpt_t_max 0.698

loop_
_space_group_symop_operation_xyz
'x, y, z'
'-x, y+1/2, -z+1/2'
'-x, -y, -z'
'x, -y-1/2, z-1/2'

loop_
_atom_site_label
_atom_site_type_symbol
_atom_site_fract_x
_atom_site_fract_y
_atom_site_fract_z
_atom_site_U_iso_or_equiv
_atom_site_adp_type
_atom_site_occupancy
_atom_site_site_symmetry_order
_atom_site_calc_flag
_atom_site_refinement_flags_posn
_atom_site_refinement_flags_adp
_atom_site_refinement_flags_occupancy
_atom_site_disorder_assembly
_atom_site_disorder_group
Cu1 Cu 0.74697(3) 0.20406(2) 0.49762(3) 0.03819(10) Uani 1 1 d . . . . .
Cu2 Cu 0.74245(3) 0.04569(2) 0.50213(3) 0.03744(10) Uani 1 1 d . . . . .
O1 O 0.88646(18) 0.15533(4) 0.62327(17) 0.0468(4) Uani 1 1 d . . . . .
O2 O 0.85721(18) 0.09045(4) 0.63135(17) 0.0463(4) Uani 1 1 d . . . . .
O3 O 0.61824(19) 0.15976(5) 0.37513(18) 0.0519(4) Uani 1 1 d . . . . .
O4 O 0.61562(19) 0.09430(5) 0.35651(19) 0.0533(4) Uani 1 1 d . . . . .
O5 O 0.61971(18) 0.20802(5) 0.66085(18) 0.0486(4) Uani 1 1 d . . . . .
O6 O 0.5985(2) 0.24970(5) 0.8470(2) 0.0589(5) Uani 1 1 d . . . . .
O7 O 0.87460(18) 0.24618(5) 0.63822(19) 0.0497(4) Uani 1 1 d . . . . .
O8 O 0.86365(19) 0.28759(5) 0.82974(18) 0.0522(4) Uani 1 1 d . . . . .
O9 O 0.91075(19) 0.04012(5) 0.38118(18) 0.0497(4) Uani 1 1 d . . . . .
O10 O 1.0920(2) -0.00177(5) 0.35078(19) 0.0578(4) Uani 1 1 d . . . . .
O11 O 0.57543(19) 0.04032(5) 0.62236(18) 0.0495(4) Uani 1 1 d . . . . .
O12 O 0.38241(19) -0.00148(5) 0.62598(18) 0.0490(4) Uani 1 1 d . . . . .
C1 C 0.8187(3) 0.12393(6) 0.5722(2) 0.0365(5) Uani 1 1 d . . . . .
C2 C 0.6699(3) 0.12604(7) 0.4203(2) 0.0388(5) Uani 1 1 d . . . . .
C3 C 0.8145(3) 0.25919(6) 0.7388(2) 0.0401(5) Uani 1 1 d . . . . .
C4 C 0.6647(2) 0.23729(7) 0.7521(2) 0.0396(5) Uani 1 1 d . . . . .
C5 C 1.0022(3) 0.01086(6) 0.4225(2) 0.0390(5) Uani 1 1 d . . . . .
C6 C 0.4880(3) 0.01139(6) 0.5718(2) 0.0391(5) Uani 1 1 d . . . . .
N1 N 0.9095(3) 0.07730(6) 0.0980(2) 0.0596(6) Uani 1 1 d . . . . .
H1 H 0.9276 0.0627 0.1982 0.072 Uiso 1 1 calc R U . A 1
C7 C 0.9016(4) 0.11984(8) 0.1417(3) 0.0755(8) Uani 1 1 d . . . . .
H7A H 0.9936 0.1258 0.2324 0.091 Uiso 1 1 calc R U . . .
H7B H 0.8075 0.1237 0.1748 0.091 Uiso 1 1 calc R U . . .
C8 C 0.8965(5) 0.14863(8) 0.0100(3) 0.0942(11) Uani 1 1 d . . . . .
H8A H 0.8915 0.1752 0.0474 0.141 Uiso 1 1 calc R U . . .
H8B H 0.9905 0.1456 -0.0218 0.141 Uiso 1 1 calc R U . . .
H8C H 0.8041 0.1435 -0.0795 0.141 Uiso 1 1 calc R U . . .
C9 C 1.0492(4) 0.06746(9) 0.0421(4) 0.0873(10) Uani 1 1 d . . . . .
H9A H 1.0462 0.0394 0.0176 0.105 Uiso 1 1 calc R U . . .
H9B H 1.0392 0.0819 -0.0558 0.105 Uiso 1 1 calc R U . . .
C10 C 1.2059(4) 0.07692(13) 0.1593(5) 0.1344(17) Uani 1 1 d . . . . .
H10A H 1.2893 0.0699 0.1155 0.202 Uiso 1 1 calc R U . . .
H10B H 1.2114 0.1048 0.1823 0.202 Uiso 1 1 calc R U . . .
H10C H 1.2185 0.0623 0.2558 0.202 Uiso 1 1 calc R U . . .
C111 C 0.7379(16) 0.0685(5) 0.0021(15) 0.070(3) Uani 0.487(19) 1 d . . P B 1
H11A H 0.6671 0.0827 0.0480 0.085 Uiso 0.487(19) 1 calc R U P B 1
H11B H 0.7182 0.0777 -0.1066 0.085 Uiso 0.487(19) 1 calc R U P B 1
C112 C 0.7787(15) 0.0588(4) -0.0378(13) 0.063(3) Uani 0.513(19) 1 d . . P B 2
H11C H 0.7496 0.0767 -0.1285 0.076 Uiso 0.513(19) 1 calc R U P B 2
H11D H 0.8164 0.0343 -0.0707 0.076 Uiso 0.513(19) 1 calc R U P B 2
C121 C 0.703(2) 0.0258(4) 0.0007(11) 0.095(5) Uani 0.487(19) 1 d . . P B 1
H12A H 0.5943 0.0211 -0.0606 0.142 Uiso 0.487(19) 1 calc R U P B 1
H12B H 0.7719 0.0116 -0.0464 0.142 Uiso 0.487(19) 1 calc R U P B 1
H12C H 0.7209 0.0167 0.1081 0.142 Uiso 0.487(19) 1 calc R U P B 1
C122 C 0.6367(12) 0.0508(6) 0.0162(8) 0.081(4) Uani 0.513(19) 1 d . . P B 2
H12D H 0.5539 0.0391 -0.0696 0.122 Uiso 0.513(19) 1 calc R U P B 2
H12E H 0.6658 0.0329 0.1053 0.122 Uiso 0.513(19) 1 calc R U P B 2
H12F H 0.5991 0.0752 0.0477 0.122 Uiso 0.513(19) 1 calc R U P B 2
N2 N 0.3400(2) 0.17206(6) 0.6723(2) 0.0592(6) Uani 1 1 d . . . . .
H2 H 0.4372 0.1873 0.6831 0.071 Uiso 1 1 calc R U . . .
C13 C 0.2912(4) 0.18144(9) 0.8156(4) 0.0838(9) Uani 1 1 d . . . . .
H13A H 0.1932 0.1674 0.8079 0.101 Uiso 1 1 calc R U . . .
H13B H 0.2693 0.2096 0.8160 0.101 Uiso 1 1 calc R U . . .
C14 C 0.4129(5) 0.17073(13) 0.9706(4) 0.1364(17) Uani 1 1 d . . . . .
H14A H 0.3736 0.1776 1.0574 0.205 Uiso 1 1 calc R U . . .
H14B H 0.4334 0.1428 0.9727 0.205 Uiso 1 1 calc R U . . .
H14C H 0.5097 0.1850 0.9808 0.205 Uiso 1 1 calc R U . . .
C15 C 0.3823(3) 0.12951(8) 0.6590(4) 0.0792(9) Uani 1 1 d . . . . .
H15A H 0.4733 0.1229 0.7499 0.095 Uiso 1 1 calc R U . . .
H15B H 0.4141 0.1263 0.5636 0.095 Uiso 1 1 calc R U . . .
C16 C 0.2509(4) 0.10078(9) 0.6521(5) 0.1031(12) Uani 1 1 d . . . . .
H16A H 0.2872 0.0743 0.6437 0.155 Uiso 1 1 calc R U . . .
H16B H 0.2204 0.1031 0.7473 0.155 Uiso 1 1 calc R U . . .
H16C H 0.1610 0.1065 0.5608 0.155 Uiso 1 1 calc R U . . .
C17 C 0.2176(4) 0.18767(12) 0.5270(4) 0.0879(10) Uani 1 1 d . . . . .
H17A H 0.1273 0.1698 0.5021 0.105 Uiso 0.613(11) 1 calc R U P C 1
H17B H 0.1813 0.2130 0.5549 0.105 Uiso 0.613(11) 1 calc R U P C 1
H17C H 0.2178 0.1710 0.4373 0.105 Uiso 0.387(11) 1 calc R U P C 2
H17D H 0.1140 0.1850 0.5425 0.105 Uiso 0.387(11) 1 calc R U P C 2
C181 C 0.2590(6) 0.1932(3) 0.3863(7) 0.083(3) Uani 0.613(11) 1 d . . P C 1
H18A H 0.1689 0.2033 0.3039 0.125 Uiso 0.613(11) 1 calc R U P C 1
H18B H 0.3453 0.2117 0.4061 0.125 Uiso 0.613(11) 1 calc R U P C 1
H18C H 0.2910 0.1683 0.3530 0.125 Uiso 0.613(11) 1 calc R U P C 1
C182 C 0.2349(10) 0.2263(5) 0.487(2) 0.144(10) Uani 0.387(11) 1 d . . P C 2
H18D H 0.1503 0.2331 0.3921 0.215 Uiso 0.387(11) 1 calc R U P C 2
H18E H 0.2313 0.2434 0.5726 0.215 Uiso 0.387(11) 1 calc R U P C 2
H18F H 0.3354 0.2294 0.4670 0.215 Uiso 0.387(11) 1 calc R U P C 2

loop_
_atom_site_aniso_label
_atom_site_aniso_U_11
_atom_site_aniso_U_22
_atom_site_aniso_U_33
_atom_site_aniso_U_23
_atom_site_aniso_U_13
_atom_site_aniso_U_12
Cu1 0.04302(18) 0.03086(16) 0.04185(16) 0.00028(11) 0.01477(13) -0.00092(11)
Cu2 0.04084(18) 0.03066(16) 0.04193(16) 0.00030(11) 0.01436(12) -0.00274(11)
O1 0.0516(9) 0.0375(9) 0.0491(9) -0.0056(7) 0.0124(7) -0.0132(7)
O2 0.0516(9) 0.0374(9) 0.0448(8) 0.0061(7) 0.0075(7) -0.0016(7)
O3 0.0570(10) 0.0409(10) 0.0500(9) 0.0000(7) 0.0050(8) 0.0051(8)
O4 0.0511(10) 0.0452(10) 0.0569(10) -0.0107(8) 0.0067(8) -0.0059(8)
O5 0.0479(10) 0.0465(10) 0.0515(9) -0.0067(7) 0.0155(7) -0.0163(7)
O6 0.0593(11) 0.0629(12) 0.0646(11) -0.0053(8) 0.0339(9) 0.0018(9)
O7 0.0489(9) 0.0485(10) 0.0575(10) -0.0092(8) 0.0249(8) -0.0115(8)
O8 0.0570(10) 0.0436(9) 0.0533(9) -0.0146(8) 0.0130(8) -0.0162(8)
O9 0.0523(10) 0.0424(9) 0.0508(9) 0.0177(7) 0.0104(7) 0.0044(8)
O10 0.0693(12) 0.0599(11) 0.0555(10) 0.0045(8) 0.0357(9) 0.0022(9)
O11 0.0517(10) 0.0426(9) 0.0545(9) -0.0128(7) 0.0169(8) -0.0144(8)
O12 0.0550(10) 0.0475(10) 0.0500(9) -0.0081(7) 0.0243(8) -0.0123(8)
C1 0.0395(12) 0.0372(12) 0.0372(11) 0.0004(10) 0.0181(10) -0.0023(10)
C2 0.0393(12) 0.0392(13) 0.0409(12) -0.0028(10) 0.0168(10) -0.0028(10)
C3 0.0395(12) 0.0358(12) 0.0426(12) -0.0001(10) 0.0092(10) -0.0019(10)
C4 0.0374(12) 0.0401(13) 0.0403(12) 0.0045(10) 0.0104(10) 0.0016(10)
C5 0.0420(12) 0.0367(12) 0.0361(11) 0.0051(9) 0.0088(10) -0.0051(10)
C6 0.0418(12) 0.0353(12) 0.0386(11) 0.0012(9) 0.0099(10) -0.0042(10)
N1 0.0712(15) 0.0641(14) 0.0377(10) 0.0137(10) 0.0081(10) -0.0140(11)
C7 0.111(2) 0.076(2) 0.0469(15) -0.0027(14) 0.0352(16) -0.0086(17)
C8 0.161(3) 0.0539(18) 0.082(2) 0.0102(16) 0.059(2) 0.010(2)
C9 0.113(3) 0.069(2) 0.091(2) 0.0157(17) 0.048(2) 0.0163(19)
C10 0.075(3) 0.161(4) 0.164(4) 0.065(3) 0.032(3) -0.004(3)
C111 0.078(8) 0.087(8) 0.043(6) 0.006(4) 0.015(4) -0.006(5)
C112 0.067(6) 0.082(7) 0.040(5) -0.004(4) 0.014(3) -0.021(4)
C121 0.106(8) 0.083(8) 0.071(5) 0.010(4) -0.009(5) -0.039(7)
C122 0.067(5) 0.122(10) 0.051(3) 0.005(4) 0.011(3) -0.028(5)
N2 0.0391(11) 0.0671(15) 0.0683(14) 0.0121(11) 0.0119(10) -0.0135(10)
C13 0.086(2) 0.080(2) 0.088(2) -0.0085(17) 0.0307(19) -0.0174(17)
C14 0.148(4) 0.176(4) 0.072(2) 0.014(2) 0.014(2) -0.063(3)
C15 0.0535(17) 0.075(2) 0.116(3) 0.0077(17) 0.0359(17) 0.0000(15)
C16 0.076(2) 0.0584(19) 0.187(4) -0.016(2) 0.058(2) -0.0119(17)
C17 0.0593(18) 0.104(3) 0.085(2) 0.029(2) 0.0001(16) -0.0173(18)
C181 0.055(3) 0.121(6) 0.071(4) 0.015(4) 0.014(3) -0.014(3)
C182 0.071(7) 0.120(12) 0.194(17) 0.099(12) -0.029(8) -0.026(6)

loop_
_atom_type_symbol
_atom_type_description
_atom_type_scat_dispersion_real
_atom_type_scat_dispersion_imag
_atom_type_scat_source
C C 0.0033 0.0016 'International Tables Vol C Tables 4.2.6.8 and 6.1.1.4'
H H 0.0000 0.0000 'International Tables Vol C Tables 4.2.6.8 and 6.1.1.4'
N N 0.0061 0.0033 'International Tables Vol C Tables 4.2.6.8 and 6.1.1.4'
O O 0.0106 0.0060 'International Tables Vol C Tables 4.2.6.8 and 6.1.1.4'
Cu Cu 0.3201 1.2651 'International Tables Vol C Tables 4.2.6.8 and 6.1.1.4'

loop_
_geom_angle_atom_site_label_1
_geom_angle_atom_site_label_2
_geom_angle_atom_site_label_3
_geom_angle
_geom_angle_site_symmetry_1
_geom_angle_site_symmetry_3
O3 Cu1 O7 174.86(6) . .
O3 Cu1 O8 92.43(7) . 4_565
O7 Cu1 O8 92.06(6) . 4_565
O3 Cu1 O5 94.77(6) . .
O7 Cu1 O5 81.22(6) . .
O8 Cu1 O5 168.23(7) 4_565 .
O3 Cu1 O1 81.04(7) . .
O7 Cu1 O1 95.84(6) . .
O8 Cu1 O1 98.06(6) 4_565 .
O5 Cu1 O1 92.25(6) . .
O3 Cu1 O6 94.12(7) . 4_565
O7 Cu1 O6 89.21(8) . 4_565
O8 Cu1 O6 78.90(6) 4_565 4_565
O5 Cu1 O6 91.29(6) . 4_565
O1 Cu1 O6 174.22(6) . 4_565
O2 Cu2 O12 177.29(6) . 3_656
O2 Cu2 O11 95.30(6) . .
O12 Cu2 O11 82.33(6) 3_656 .
O2 Cu2 O9 92.48(6) . .
O12 Cu2 O9 90.03(6) 3_656 .
O11 Cu2 O9 169.81(7) . .
O2 Cu2 O4 80.88(6) . .
O12 Cu2 O4 97.90(6) 3_656 .
O11 Cu2 O4 92.81(6) . .
O9 Cu2 O4 94.92(6) . .
O2 Cu2 O10 92.66(6) . 3_756
O12 Cu2 O10 88.86(8) 3_656 3_756
O11 Cu2 O10 95.09(6) . 3_756
O9 Cu2 O10 77.95(6) . 3_756
O4 Cu2 O10 170.23(6) . 3_756
C1 O1 Cu1 109.52(14) . .
C1 O2 Cu2 115.32(14) . .
C2 O3 Cu1 115.04(14) . .
C2 O4 Cu2 109.25(14) . .
C4 O5 Cu1 111.06(13) . .
C4 O6 Cu1 109.35(14) . 4_566
C3 O7 Cu1 114.25(14) . .
C3 O8 Cu1 114.57(14) . 4_566
C5 O9 Cu2 114.73(13) . .
C5 O10 Cu2 110.32(13) . 3_756
C6 O11 Cu2 110.38(13) . .
C6 O12 Cu2 113.18(13) . 3_656
O1 C1 O2 126.0(2) . .
O1 C1 C2 117.36(18) . .
O2 C1 C2 116.62(18) . .
O4 C2 O3 126.5(2) . .
O4 C2 C1 117.14(19) . .
O3 C2 C1 116.37(18) . .
O8 C3 O7 126.3(2) . .
O8 C3 C4 117.2(2) . .
O7 C3 C4 116.48(19) . .
O6 C4 O5 125.3(2) . .
O6 C4 C3 118.9(2) . .
O5 C4 C3 115.82(19) . .
O10 C5 O9 125.56(19) . .
O10 C5 C5 118.6(2) . 3_756
O9 C5 C5 115.8(2) . 3_756
O11 C6 O12 126.37(19) . .
O11 C6 C6 117.2(2) . 3_656
O12 C6 C6 116.4(2) . 3_656
C7 N1 C9 114.0(2) . .
C7 N1 C112 120.9(6) . .
C9 N1 C112 98.8(6) . .
C7 N1 C111 102.4(7) . .
C9 N1 C111 123.7(6) . .
C7 N1 H1 105.1 . .
C9 N1 H1 105.1 . .
C111 N1 H1 105.1 . .
N1 C7 C8 114.6(2) . .
N1 C7 H7A 108.6 . .
C8 C7 H7A 108.6 . .
N1 C7 H7B 108.6 . .
C8 C7 H7B 108.6 . .
H7A C7 H7B 107.6 . .
C7 C8 H8A 109.5 . .
C7 C8 H8B 109.5 . .
H8A C8 H8B 109.5 . .
C7 C8 H8C 109.5 . .
H8A C8 H8C 109.5 . .
H8B C8 H8C 109.5 . .
C10 C9 N1 114.2(3) . .
C10 C9 H9A 108.7 . .
N1 C9 H9A 108.7 . .
C10 C9 H9B 108.7 . .
N1 C9 H9B 108.7 . .
H9A C9 H9B 107.6 . .
C9 C10 H10A 109.5 . .
C9 C10 H10B 109.5 . .
H10A C10 H10B 109.5 . .
C9 C10 H10C 109.5 . .
H10A C10 H10C 109.5 . .
H10B C10 H10C 109.5 . .
C121 C111 N1 111.4(13) . .
C121 C111 H11A 109.3 . .
N1 C111 H11A 109.3 . .
C121 C111 H11B 109.3 . .
N1 C111 H11B 109.3 . .
H11A C111 H11B 108.0 . .
C122 C112 N1 109.5(10) . .
C122 C112 H11C 109.8 . .
N1 C112 H11C 109.8 . .
C122 C112 H11D 109.8 . .
N1 C112 H11D 109.8 . .
H11C C112 H11D 108.2 . .
C111 C121 H12A 109.5 . .
C111 C121 H12B 109.5 . .
H12A C121 H12B 109.5 . .
C111 C121 H12C 109.5 . .
H12A C121 H12C 109.5 . .
H12B C121 H12C 109.5 . .
C112 C122 H12D 109.5 . .
C112 C122 H12E 109.5 . .
H12D C122 H12E 109.5 . .
C112 C122 H12F 109.5 . .
H12D C122 H12F 109.5 . .
H12E C122 H12F 109.5 . .
C13 N2 C17 109.2(2) . .
C13 N2 C15 114.5(2) . .
C17 N2 C15 113.8(3) . .
C13 N2 H2 106.2 . .
C17 N2 H2 106.2 . .
C15 N2 H2 106.2 . .
N2 C13 C14 114.0(3) . .
N2 C13 H13A 108.7 . .
C14 C13 H13A 108.7 . .
N2 C13 H13B 108.7 . .
C14 C13 H13B 108.7 . .
H13A C13 H13B 107.6 . .
C13 C14 H14A 109.5 . .
C13 C14 H14B 109.5 . .
H14A C14 H14B 109.5 . .
C13 C14 H14C 109.5 . .
H14A C14 H14C 109.5 . .
H14B C14 H14C 109.5 . .
N2 C15 C16 114.6(2) . .
N2 C15 H15A 108.6 . .
C16 C15 H15A 108.6 . .
N2 C15 H15B 108.6 . .
C16 C15 H15B 108.6 . .
H15A C15 H15B 107.6 . .
C15 C16 H16A 109.5 . .
C15 C16 H16B 109.5 . .
H16A C16 H16B 109.5 . .
C15 C16 H16C 109.5 . .
H16A C16 H16C 109.5 . .
H16B C16 H16C 109.5 . .
C182 C17 N2 116.6(5) . .
C181 C17 N2 119.0(4) . .
C181 C17 H17A 107.6 . .
N2 C17 H17A 107.6 . .
C181 C17 H17B 107.6 . .
N2 C17 H17B 107.6 . .
H17A C17 H17B 107.0 . .
C182 C17 H17C 108.1 . .
N2 C17 H17C 108.1 . .
C182 C17 H17D 108.1 . .
N2 C17 H17D 108.1 . .
H17C C17 H17D 107.3 . .
C17 C181 H18A 109.5 . .
C17 C181 H18B 109.5 . .
H18A C181 H18B 109.5 . .
C17 C181 H18C 109.5 . .
H18A C181 H18C 109.5 . .
H18B C181 H18C 109.5 . .
C17 C182 H18D 109.5 . .
C17 C182 H18E 109.5 . .
H18D C182 H18E 109.5 . .
C17 C182 H18F 109.5 . .
H18D C182 H18F 109.5 . .
H18E C182 H18F 109.5 . .

loop_
_geom_bond_atom_site_label_1
_geom_bond_atom_site_label_2
_geom_bond_distance
_geom_bond_site_symmetry_2
Cu1 O3 1.9848(16) .
Cu1 O7 1.9923(15) .
Cu1 O8 2.0645(16) 4_565
Cu1 O5 2.0831(15) .
Cu1 O1 2.1475(16) .
Cu1 O6 2.2018(17) 4_565
Cu2 O2 1.9742(15) .
Cu2 O12 1.9880(15) 3_656
Cu2 O11 2.0707(16) .
Cu2 O9 2.0858(16) .
Cu2 O4 2.1704(16) .
Cu2 O10 2.2024(17) 3_756
O1 C1 1.232(2) .
O2 C1 1.248(2) .
O3 C2 1.246(3) .
O4 C2 1.237(2) .
O5 C4 1.259(2) .
O6 C4 1.231(3) .
O6 Cu1 2.2017(17) 4_566
O7 C3 1.244(3) .
O8 C3 1.240(2) .
O8 Cu1 2.0645(16) 4_566
O9 C5 1.257(2) .
O10 C5 1.231(3) .
O10 Cu2 2.2024(17) 3_756
O11 C6 1.240(2) .
O12 C6 1.248(3) .
O12 Cu2 1.9880(15) 3_656
C1 C2 1.562(3) .
C3 C4 1.551(3) .
C5 C5 1.561(4) 3_756
C6 C6 1.550(4) 3_656
N1 C7 1.494(3) .
N1 C9 1.499(4) .
N1 C112 1.518(11) .
N1 C111 1.520(13) .
N1 H1 0.9800 .
C7 C8 1.503(3) .
C7 H7A 0.9700 .
C7 H7B 0.9700 .
C8 H8A 0.9600 .
C8 H8B 0.9600 .
C8 H8C 0.9600 .
C9 C10 1.484(4) .
C9 H9A 0.9700 .
C9 H9B 0.9700 .
C10 H10A 0.9600 .
C10 H10B 0.9600 .
C10 H10C 0.9600 .
C111 C121 1.47(2) .
C111 H11A 0.9700 .
C111 H11B 0.9700 .
C112 C122 1.496(18) .
C112 H11C 0.9700 .
C112 H11D 0.9700 .
C121 H12A 0.9600 .
C121 H12B 0.9600 .
C121 H12C 0.9600 .
C122 H12D 0.9600 .
C122 H12E 0.9600 .
C122 H12F 0.9600 .
N2 C13 1.487(3) .
N2 C17 1.494(3) .
N2 C15 1.498(3) .
N2 H2 0.9800 .
C13 C14 1.498(4) .
C13 H13A 0.9700 .
C13 H13B 0.9700 .
C14 H14A 0.9600 .
C14 H14B 0.9600 .
C14 H14C 0.9600 .
C15 C16 1.499(4) .
C15 H15A 0.9700 .
C15 H15B 0.9700 .
C16 H16A 0.9600 .
C16 H16B 0.9600 .
C16 H16C 0.9600 .
C17 C182 1.373(12) .
C17 C181 1.408(6) .
C17 H17A 0.9700 .
C17 H17B 0.9700 .
C17 H17C 0.9700 .
C17 H17D 0.9700 .
C181 H18A 0.9600 .
C181 H18B 0.9600 .
C181 H18C 0.9600 .
C182 H18D 0.9600 .
C182 H18E 0.9600 .
C182 H18F 0.9600 .

loop_
_geom_hbond_atom_site_label_D
_geom_hbond_atom_site_label_H
_geom_hbond_atom_site_label_A
_geom_hbond_distance_DH
_geom_hbond_distance_HA
_geom_hbond_distance_DA
_geom_hbond_angle_DHA
_geom_hbond_site_symmetry_A
N1 H1 O9 0.98 1.83 2.789(2) 165.3 .
C111 H11B O11 0.97 2.65 3.346(14) 128.9 1_554
C112 H11C O2 0.97 2.61 3.369(12) 135.0 1_554
C112 H11C O11 0.97 2.57 3.044(11) 110.1 1_554
C121 H12C O9 0.96 2.60 3.323(8) 132.7 .
N2 H2 O5 0.98 1.82 2.782(2) 165.6 .
C17 H17D O1 0.97 2.53 3.462(4) 160.1 1_455
C17 H17D O8 0.97 2.59 3.185(3) 119.8 4_465
C182 H18D O8 0.96 2.52 3.177(8) 125.8 4_465
